data_7159517
loop_
_publ_author_name
'Wang, Xilong'
'Luo, Yu'
'Zhao, Jiaji'
'Luo, Shuang'

_publ_section_title
;
 CPA-catalyzed asymmetric domino thia-Michael/aldol reactions for
 simultaneous chiral center and axial chirality formation.
;
_journal_issue 33
_journal_name_full 'Organic &amp; biomolecular chemistry'
_journal_page_first 6697
_journal_page_last 6701
_journal_paper_doi 10.1039/d3ob01087b
_journal_volume 21
_journal_year 2023
_chemical_absolute_configuration ad
_chemical_formula_moiety 'C23 H18 O2 S'
_chemical_formula_sum 'C23 H18 O2 S'
_chemical_formula_weight 358.43
_space_group_crystal_system monoclinic
_space_group_IT_number 4
_space_group_name_Hall 'P 2yb'
_space_group_name_H-M_alt 'P 1 21 1'
_atom_sites_solution_hydrogens geom
_atom_sites_solution_primary dual
_audit_block_doi 10.5517/ccdc.csd.cc27l1b7
_audit_creation_date 2020-09-24
_audit_creation_method
;
Olex2 1.3
(compiled 2020.07.31 svn.rc2a77460 for OlexSys, GUI svn.r6145)
;
_audit_update_record
;
2021-03-25 deposited with the CCDC.	2023-08-02 downloaded from the CCDC.
;
_cell_angle_alpha 90
_cell_angle_beta 99.4430(10)
_cell_angle_gamma 90
_cell_formula_units_Z 4
_cell_length_a 10.36850(10)
_cell_length_b 10.75200(10)
_cell_length_c 15.87320(10)
_cell_measurement_reflns_used 26328
_cell_measurement_temperature 99.99(10)
_cell_measurement_theta_max 76.8590
_cell_measurement_theta_min 2.8040
_cell_volume 1745.60(3)
_computing_cell_refinement 'CrysAlisPro 1.171.40.54a (Rigaku OD, 2019)'
_computing_data_collection 'CrysAlisPro 1.171.40.54a (Rigaku OD, 2019)'
_computing_data_reduction 'CrysAlisPro 1.171.40.54a (Rigaku OD, 2019)'
_computing_molecular_graphics 'Olex2 1.3 (Dolomanov et al., 2009)'
_computing_publication_material 'Olex2 1.3 (Dolomanov et al., 2009)'
_computing_structure_refinement 'SHELXL 2018/3 (Sheldrick, 2015)'
_computing_structure_solution 'SHELXT  (Sheldrick, 2015)'
_diffrn_ambient_environment N~2~
_diffrn_ambient_temperature 99.99(10)
_diffrn_detector 'CCD plate'
_diffrn_detector_area_resol_mean 10.0000
_diffrn_detector_type HyPix
_diffrn_measured_fraction_theta_full 1.000
_diffrn_measured_fraction_theta_max 0.989
_diffrn_measurement_details
;
List of Runs (angles in degrees, time in seconds):

  # Type    Start    End  Width  t~exp~   \w     \q     \k     \f   Frames
#--------------------------------------------------------------------------
  1  \w    -83.00   9.00   0.50    0.05    --  -46.62 103.00 124.00  184
  2  \w     -5.00  83.00   0.50    0.05    --   46.62-103.00  22.00  176
  3  \w   -110.00 -27.00   0.50    0.05    -- -100.00 103.00 124.00  166
  4  \w     34.00 110.00   0.50    0.05    --  107.00-103.00  22.00  152
  5  \w     86.00 178.00   0.50    0.05    --  107.00 103.00 124.00  184
  6  \w   -119.00 -71.00   0.50    0.05    --  -46.62-125.00 150.00   96
  7  \w    -63.00  26.00   0.50    0.05    --  -46.62  57.00  90.00  178
  8  \w   -119.00 -71.00   0.50    0.05    --  -46.62-125.00-180.00   96
  9  \w   -119.00 -23.00   0.50    0.05    --  -46.62 -77.00 -30.00  192
 10  \w    -62.00  29.00   0.50    0.05    --  -46.62  19.00-120.00  182
 11  \w     15.00  95.00   0.50    0.05    --   46.62-125.00-150.00  160
 12  \w   -115.00 -25.00   0.50    0.05    -- -100.00  30.00   0.00  180
 13  \w   -117.00 -27.00   0.50    0.05    -- -100.00 125.00 -90.00  180
 14  \w   -115.00 -25.00   0.50    0.05    -- -100.00  30.00 150.00  180
 15  \w   -124.00 -27.00   0.50    0.05    -- -100.00  77.00 120.00  194
 16  \w   -173.00 -82.00   0.50    0.05    -- -100.00 -61.00 -60.00  182
 17  \w   -173.00 -82.00   0.50    0.05    -- -100.00-103.00  22.00  182
 18  \w     34.00 125.00   0.50    0.05    --  107.00 -61.00  30.00  182
 19  \w     93.00 178.00   0.50    0.05    --  107.00  45.00-120.00  170
 20  \w     34.00 117.00   0.50    0.05    --  107.00-125.00  90.00  166
 21  \w     76.00 178.00   0.50    0.05    --  107.00 125.00 -30.00  204
 22  \w     34.00 117.00   0.50    0.05    --  107.00-125.00-120.00  166
 23  \w     34.00 125.00   0.50    0.05    --  107.00 -61.00-180.00  182
 24  \w     34.00 109.00   0.50    0.05    --  107.00 -94.00 120.00  150
 25  \w     90.00 178.00   0.50    0.05    --  107.00  61.00 150.00  176
 26  \w     34.00 117.00   0.50    0.05    --  107.00-125.00 -30.00  166
 27  \w     92.00 178.00   0.50    0.05    --  107.00  30.00-150.00  172
 28  \w     89.00 178.00   0.50    0.05    --  107.00  15.00 -60.00  178
 29  \w     34.00 109.00   0.50    0.05    --  107.00 -94.00 -90.00  150
 30  \w     93.00 178.00   0.50    0.05    --  107.00  45.00 120.00  170
 31  \w     34.00 109.00   0.50    0.05    --  107.00 -94.00 150.00  150
 32  \w     34.00 109.00   0.50    0.05    --  107.00 -94.00 -60.00  150
 33  \w     34.00 117.00   0.50    0.05    --  107.00-125.00   0.00  166
;
_diffrn_measurement_device 'four-circle diffractometer'
_diffrn_measurement_device_type 'XtaLAB Synergy R, DW system, HyPix'
_diffrn_measurement_method '\w scans'
_diffrn_orient_matrix_type 'CrysAlisPro convention (1999,Acta A55,543-557)'
_diffrn_orient_matrix_UB_11 0.1417286000
_diffrn_orient_matrix_UB_12 0.0396470000
_diffrn_orient_matrix_UB_13 0.0341516000
_diffrn_orient_matrix_UB_21 -0.0480479000
_diffrn_orient_matrix_UB_22 0.1316157000
_diffrn_orient_matrix_UB_23 0.0175730000
_diffrn_orient_matrix_UB_31 -0.0172944000
_diffrn_orient_matrix_UB_32 -0.0404715000
_diffrn_orient_matrix_UB_33 0.0905542000
_diffrn_radiation_monochromator mirror
_diffrn_radiation_probe x-ray
_diffrn_radiation_type 'Cu K\a'
_diffrn_radiation_wavelength 1.54184
_diffrn_reflns_av_R_equivalents 0.0368
_diffrn_reflns_av_unetI/netI 0.0232
_diffrn_reflns_Laue_measured_fraction_full 1.000
_diffrn_reflns_Laue_measured_fraction_max 0.989
_diffrn_reflns_limit_h_max 13
_diffrn_reflns_limit_h_min -12
_diffrn_reflns_limit_k_max 13
_diffrn_reflns_limit_k_min -13
_diffrn_reflns_limit_l_max 20
_diffrn_reflns_limit_l_min -15
_diffrn_reflns_number 35186
_diffrn_reflns_point_group_measured_fraction_full 1.000
_diffrn_reflns_point_group_measured_fraction_max 0.977
_diffrn_reflns_theta_full 67.684
_diffrn_reflns_theta_max 77.042
_diffrn_reflns_theta_min 2.822
_diffrn_source 'Rotating-anode X-ray tube'
_diffrn_source_type 'Rigaku (Cu) X-ray Source'
_exptl_absorpt_coefficient_mu 1.755
_exptl_absorpt_correction_T_max 1.00000
_exptl_absorpt_correction_T_min 0.72870
_exptl_absorpt_correction_type multi-scan
_exptl_absorpt_process_details
;
CrysAlisPro 1.171.40.54a (Rigaku Oxford Diffraction, 2019)
Empirical absorption correction using spherical harmonics,
 implemented in SCALE3 ABSPACK scaling algorithm.
;
_exptl_crystal_colour colourless
_exptl_crystal_colour_primary colourless
_exptl_crystal_density_diffrn 1.364
_exptl_crystal_description block
_exptl_crystal_F_000 752
_exptl_crystal_size_max 0.3
_exptl_crystal_size_mid 0.25
_exptl_crystal_size_min 0.25
_refine_diff_density_max 0.236
_refine_diff_density_min -0.339
_refine_diff_density_rms 0.043
_refine_ls_abs_structure_details
;
 Flack x determined using 3207 quotients [(I+)-(I-)]/[(I+)+(I-)]
 (Parsons, Flack and Wagner, Acta Cryst. B69 (2013) 249-259).
;
_refine_ls_abs_structure_Flack -0.026(15)
_refine_ls_extinction_coef 0.0028(4)
_refine_ls_extinction_expression Fc^*^=kFc[1+0.001xFc^2^\l^3^/sin(2\q)]^-1/4^
_refine_ls_extinction_method 'SHELXL-2018/3 (Sheldrick 2018)'
_refine_ls_goodness_of_fit_ref 1.126
_refine_ls_hydrogen_treatment constr
_refine_ls_matrix_type full
_refine_ls_number_parameters 474
_refine_ls_number_reflns 7207
_refine_ls_number_restraints 1
_refine_ls_restrained_S_all 1.125
_refine_ls_R_factor_all 0.0385
_refine_ls_R_factor_gt 0.0373
_refine_ls_shift/su_max 0.001
_refine_ls_shift/su_mean 0.000
_refine_ls_structure_factor_coef Fsqd
_refine_ls_weighting_details 'w=1/[\s^2^(Fo^2^)+(0.0588P)^2^+0.6378P] where P=(Fo^2^+2Fc^2^)/3'
_refine_ls_weighting_scheme calc
_refine_ls_wR_factor_gt 0.0998
_refine_ls_wR_factor_ref 0.1008
_reflns_Friedel_coverage 0.873
_reflns_Friedel_fraction_full 0.999
_reflns_Friedel_fraction_max 0.965
_reflns_number_gt 7061
_reflns_number_total 7207
_reflns_threshold_expression 'I > 2\s(I)'
_cod_data_source_file d3ob01087b2.cif
_cod_data_source_block fanwx_98_200922
_cod_depositor_comments 'Adding full bibliography for 7159517.cif.'
_cod_database_code 7159517
_shelx_shelxl_version_number 2018/3
_chemical_oxdiff_formula CHOS
_shelx_space_group_comment
;
The symmetry employed for this shelxl refinement is uniquely defined
by the following loop, which should always be used as a source of
symmetry information in preference to the above space-group names.
They are only intended as comments.
;
_shelx_estimated_absorpt_t_max 0.668
_shelx_estimated_absorpt_t_min 0.621
_reflns_odcompleteness_completeness 100.00
_reflns_odcompleteness_iscentric 1
_reflns_odcompleteness_theta 71.98
_olex2_refinement_description
;
1. Fixed Uiso
 At 1.2 times of:
  All C(H) groups
 At 1.5 times of:
  All C(H,H,H) groups, All O(H) groups
2.a Ternary CH refined with riding coordinates:
 C23(H23), C35(H35), C49(H49), C9(H9)
2.b Aromatic/amide H refined with riding coordinates:
 C3(H3), C47(H47), C15(H15), C41(H41), C21(H21), C32(H32), C31(H31), C29(H29),
 C39(H39), C5(H5), C20(H20), C40(H40), C38(H38), C44(H44), C30(H30), C45(H45),
 C46(H46), C12(H12), C19(H19), C18(H18), C14(H14), C4(H4), C6(H6), C13(H13)
2.c Idealised Me refined as rotating group:
 C52(H52A,H52B,H52C), C26(H26A,H26B,H26C)
2.d Idealised tetrahedral OH refined as rotating group:
 O24(H24), O50(H50)
;
_olex2_submission_special_instructions 'No special instructions were received'
_oxdiff_exptl_absorpt_empirical_details
;
Empirical correction (ABSPACK) includes:
- Absorption correction using spherical harmonics
- Frame scaling
;
_oxdiff_exptl_absorpt_empirical_full_max 1.342
_oxdiff_exptl_absorpt_empirical_full_min 0.781

loop_
_space_group_symop_operation_xyz
'x, y, z'
'-x, y+1/2, -z'

loop_
_atom_site_label
_atom_site_type_symbol
_atom_site_fract_x
_atom_site_fract_y
_atom_site_fract_z
_atom_site_U_iso_or_equiv
_atom_site_adp_type
_atom_site_occupancy
_atom_site_site_symmetry_order
_atom_site_calc_flag
_atom_site_refinement_flags_posn
_atom_site_refinement_flags_adp
_atom_site_refinement_flags_occupancy
_atom_site_disorder_assembly
_atom_site_disorder_group
S1 S 1.20826(7) 0.15591(6) 0.51597(4) 0.02066(16) Uani 1 1 d . . . . .
S27 S 0.41489(6) 0.93435(6) 0.09073(4) 0.02020(16) Uani 1 1 d . . . . .
O24 O 0.8384(2) 0.3405(2) 0.37510(14) 0.0246(5) Uani 1 1 d . . . . .
H24 H 0.870033 0.397174 0.350548 0.037 Uiso 1 1 calc R U . . .
O51 O 0.2967(2) 0.5340(2) 0.04431(14) 0.0261(5) Uani 1 1 d . . . . .
O25 O 1.0374(2) 0.4851(2) 0.34270(14) 0.0245(5) Uani 1 1 d . . . . .
O50 O 0.2541(2) 0.6423(2) -0.11008(13) 0.0237(4) Uani 1 1 d . . . . .
H50 H 0.249940 0.586273 -0.075624 0.036 Uiso 1 1 calc R U . . .
C2 C 1.1227(3) 0.1220(3) 0.41277(18) 0.0193(6) Uani 1 1 d . . . . .
C28 C 0.2547(3) 0.9189(3) 0.03218(17) 0.0204(6) Uani 1 1 d . . . . .
C3 C 1.1800(3) 0.0329(3) 0.36635(19) 0.0223(6) Uani 1 1 d . . . . .
H3 H 1.258071 -0.004878 0.390457 0.027 Uiso 1 1 calc R U . . .
C33 C 0.2168(3) 0.8323(3) -0.03391(17) 0.0192(6) Uani 1 1 d . . . . .
C47 C 0.7477(3) 0.7803(3) 0.0898(2) 0.0239(6) Uani 1 1 d . . . . .
H47 H 0.757536 0.824772 0.041024 0.029 Uiso 1 1 calc R U . . .
C15 C 1.4780(3) 0.3840(3) 0.4198(2) 0.0265(6) Uani 1 1 d . . . . .
H15 H 1.552987 0.386133 0.460904 0.032 Uiso 1 1 calc R U . . .
C43 C 0.6081(3) 0.7015(3) 0.18607(18) 0.0202(6) Uani 1 1 d . . . . .
C17 C 1.3512(3) 0.4365(3) 0.53519(18) 0.0211(5) Uani 1 1 d . . . . .
C22 C 1.2540(3) 0.3934(3) 0.58040(18) 0.0204(6) Uani 1 1 d . . . . .
C41 C 0.4748(3) 0.7136(3) 0.30243(19) 0.0247(6) Uani 1 1 d . . . . .
H41 H 0.551671 0.730050 0.339953 0.030 Uiso 1 1 calc R U . . .
C16 C 1.3557(3) 0.4021(3) 0.44496(19) 0.0218(6) Uani 1 1 d . . . . .
C7 C 1.0040(3) 0.1786(3) 0.37766(18) 0.0187(5) Uani 1 1 d . . . . .
C21 C 1.2583(3) 0.4302(3) 0.66514(18) 0.0236(6) Uani 1 1 d . . . . .
H21 H 1.193871 0.402365 0.695006 0.028 Uiso 1 1 calc R U . . .
C23 C 1.1441(3) 0.3088(3) 0.54224(18) 0.0197(5) Uani 1 1 d . . . . .
H23 H 1.092742 0.293238 0.587795 0.024 Uiso 1 1 calc R U . . .
C32 C 0.0863(3) 0.8308(3) -0.07378(19) 0.0235(6) Uani 1 1 d . . . . .
H32 H 0.059732 0.773312 -0.116917 0.028 Uiso 1 1 calc R U . . .
C11 C 1.2450(3) 0.3970(3) 0.38149(18) 0.0205(6) Uani 1 1 d . . . . .
C8 C 0.9404(3) 0.2747(3) 0.42823(19) 0.0201(6) Uani 1 1 d . . . . .
C42 C 0.4805(3) 0.6924(3) 0.21611(18) 0.0206(6) Uani 1 1 d . . . . .
C48 C 0.6231(3) 0.7656(3) 0.11115(18) 0.0195(6) Uani 1 1 d . . . . .
C31 C -0.0047(3) 0.9131(3) -0.05047(19) 0.0254(6) Uani 1 1 d . . . . .
H31 H -0.090977 0.911187 -0.078117 0.030 Uiso 1 1 calc R U . . .
C29 C 0.1625(3) 1.0008(3) 0.0561(2) 0.0247(6) Uani 1 1 d . . . . .
H29 H 0.187532 1.057202 0.100120 0.030 Uiso 1 1 calc R U . . .
C35 C 0.4224(3) 0.7041(3) 0.00847(17) 0.0188(5) Uani 1 1 d . . . . .
H35 H 0.479692 0.647247 -0.016503 0.023 Uiso 1 1 calc R U . . .
C49 C 0.5085(3) 0.8116(3) 0.04715(17) 0.0193(5) Uani 1 1 d . . . . .
H49 H 0.545442 0.849435 0.000222 0.023 Uiso 1 1 calc R U . . .
C37 C 0.3634(3) 0.6632(3) 0.16205(17) 0.0192(5) Uani 1 1 d . . . . .
C39 C 0.2417(3) 0.6840(3) 0.2787(2) 0.0249(6) Uani 1 1 d . . . . .
H39 H 0.162560 0.684163 0.298986 0.030 Uiso 1 1 calc R U . . .
C52 C 0.3768(3) 0.8176(3) -0.13439(18) 0.0257(6) Uani 1 1 d . . . . .
H52A H 0.447088 0.769056 -0.149775 0.039 Uiso 1 1 calc R U . . .
H52B H 0.409950 0.896415 -0.112053 0.039 Uiso 1 1 calc R U . . .
H52C H 0.311646 0.830819 -0.183968 0.039 Uiso 1 1 calc R U . . .
C34 C 0.3160(3) 0.7485(3) -0.06657(18) 0.0200(6) Uani 1 1 d . . . . .
C36 C 0.3586(3) 0.6273(3) 0.07083(18) 0.0194(6) Uani 1 1 d . . . . .
C5 C 1.0051(3) 0.0585(3) 0.24860(19) 0.0254(6) Uani 1 1 d . . . . .
H5 H 0.965863 0.038140 0.193370 0.030 Uiso 1 1 calc R U . . .
C10 C 1.1092(3) 0.4230(3) 0.39595(17) 0.0188(5) Uani 1 1 d . . . . .
C20 C 1.3564(3) 0.5070(3) 0.7058(2) 0.0288(7) Uani 1 1 d . . . . .
H20 H 1.357754 0.530154 0.762409 0.035 Uiso 1 1 calc R U . . .
C40 C 0.3575(3) 0.7107(3) 0.3332(2) 0.0267(6) Uani 1 1 d . . . . .
H40 H 0.356053 0.726670 0.390610 0.032 Uiso 1 1 calc R U . . .
C9 C 1.0494(3) 0.3682(3) 0.46900(17) 0.0192(6) Uani 1 1 d . . . . .
H9 H 1.005167 0.436421 0.493704 0.023 Uiso 1 1 calc R U . . .
C38 C 0.2454(3) 0.6573(3) 0.19372(19) 0.0224(6) Uani 1 1 d . . . . .
H38 H 0.168973 0.635193 0.157547 0.027 Uiso 1 1 calc R U . . .
C44 C 0.7191(3) 0.6489(3) 0.23517(19) 0.0250(6) Uani 1 1 d . . . . .
H44 H 0.710310 0.604415 0.284166 0.030 Uiso 1 1 calc R U . . .
C30 C 0.0342(3) 0.9986(3) 0.0146(2) 0.0275(7) Uani 1 1 d . . . . .
H30 H -0.026249 1.054363 0.030247 0.033 Uiso 1 1 calc R U . . .
C45 C 0.8423(3) 0.6616(3) 0.2123(2) 0.0288(6) Uani 1 1 d . . . . .
H45 H 0.914626 0.624616 0.245278 0.035 Uiso 1 1 calc R U . . .
C46 C 0.8571(3) 0.7295(3) 0.1404(2) 0.0290(7) Uani 1 1 d . . . . .
H46 H 0.939725 0.740941 0.125992 0.035 Uiso 1 1 calc R U . . .
C12 C 1.2577(3) 0.3763(3) 0.29611(19) 0.0255(6) Uani 1 1 d . . . . .
H12 H 1.183448 0.374103 0.254389 0.031 Uiso 1 1 calc R U . . .
C19 C 1.4522(3) 0.5491(3) 0.6617(2) 0.0301(7) Uani 1 1 d . . . . .
H19 H 1.519035 0.599874 0.688699 0.036 Uiso 1 1 calc R U . . .
C18 C 1.4484(3) 0.5154(3) 0.5769(2) 0.0262(6) Uani 1 1 d . . . . .
H18 H 1.511888 0.545961 0.547152 0.031 Uiso 1 1 calc R U . . .
C14 C 1.4899(3) 0.3632(3) 0.3354(2) 0.0307(7) Uani 1 1 d . . . . .
H14 H 1.572082 0.351840 0.320296 0.037 Uiso 1 1 calc R U . . .
C4 C 1.1207(3) 0.0008(3) 0.28448(19) 0.0246(6) Uani 1 1 d . . . . .
H4 H 1.158325 -0.059092 0.253846 0.030 Uiso 1 1 calc R U . . .
C6 C 0.9479(3) 0.1460(3) 0.29452(18) 0.0216(6) Uani 1 1 d . . . . .
H6 H 0.870481 0.184075 0.269524 0.026 Uiso 1 1 calc R U . . .
C13 C 1.3790(4) 0.3591(3) 0.2733(2) 0.0311(7) Uani 1 1 d . . . . .
H13 H 1.386534 0.344935 0.216482 0.037 Uiso 1 1 calc R U . . .
C26 C 0.8741(3) 0.2142(3) 0.4966(2) 0.0250(6) Uani 1 1 d . . . . .
H26A H 0.845310 0.277569 0.531933 0.037 Uiso 1 1 calc R U . . .
H26B H 0.934943 0.160293 0.531163 0.037 Uiso 1 1 calc R U . . .
H26C H 0.800149 0.166728 0.469907 0.037 Uiso 1 1 calc R U . . .

loop_
_atom_site_aniso_label
_atom_site_aniso_U_11
_atom_site_aniso_U_22
_atom_site_aniso_U_33
_atom_site_aniso_U_23
_atom_site_aniso_U_13
_atom_site_aniso_U_12
S1 0.0242(3) 0.0163(3) 0.0198(3) 0.0006(3) -0.0013(2) 0.0024(3)
S27 0.0200(3) 0.0167(3) 0.0227(3) -0.0006(3) 0.0002(2) 0.0000(3)
O24 0.0183(9) 0.0203(11) 0.0335(11) 0.0024(9) -0.0003(8) 0.0026(8)
O51 0.0302(11) 0.0219(11) 0.0252(10) -0.0019(9) 0.0019(9) -0.0075(9)
O25 0.0240(10) 0.0226(11) 0.0253(11) 0.0080(9) -0.0005(8) 0.0021(9)
O50 0.0250(10) 0.0244(11) 0.0202(9) -0.0048(8) -0.0006(8) -0.0005(9)
C2 0.0215(13) 0.0157(13) 0.0203(13) 0.0014(10) 0.0020(10) -0.0017(10)
C28 0.0207(13) 0.0215(14) 0.0188(13) 0.0030(11) 0.0031(10) 0.0016(12)
C3 0.0226(13) 0.0196(14) 0.0247(14) 0.0017(12) 0.0040(11) 0.0018(11)
C33 0.0201(13) 0.0209(14) 0.0163(12) 0.0025(11) 0.0019(10) -0.0002(11)
C47 0.0216(14) 0.0245(15) 0.0255(14) 0.0013(11) 0.0035(11) 0.0009(12)
C15 0.0206(14) 0.0247(15) 0.0348(16) 0.0052(13) 0.0060(12) 0.0025(12)
C43 0.0226(14) 0.0174(13) 0.0196(13) -0.0005(11) 0.0004(11) -0.0008(11)
C17 0.0207(12) 0.0175(13) 0.0239(13) 0.0025(11) 0.0004(10) 0.0025(11)
C22 0.0223(13) 0.0160(13) 0.0221(13) 0.0009(10) 0.0011(11) 0.0035(11)
C41 0.0300(16) 0.0219(15) 0.0215(14) 0.0007(11) 0.0024(11) -0.0047(12)
C16 0.0229(14) 0.0180(14) 0.0245(14) 0.0023(11) 0.0045(11) 0.0009(11)
C7 0.0194(13) 0.0148(13) 0.0224(13) 0.0012(10) 0.0045(10) -0.0019(10)
C21 0.0289(14) 0.0187(14) 0.0224(13) 0.0003(12) 0.0019(11) 0.0069(12)
C23 0.0233(13) 0.0170(13) 0.0196(12) 0.0007(11) 0.0056(10) 0.0016(11)
C32 0.0238(14) 0.0250(15) 0.0211(13) 0.0013(12) 0.0022(11) 0.0010(12)
C11 0.0237(14) 0.0169(13) 0.0216(13) 0.0028(11) 0.0057(11) 0.0009(11)
C8 0.0177(13) 0.0174(13) 0.0245(13) 0.0023(11) 0.0009(10) 0.0008(11)
C42 0.0255(14) 0.0143(13) 0.0218(13) 0.0017(10) 0.0028(11) -0.0012(11)
C48 0.0201(13) 0.0177(13) 0.0203(13) -0.0005(11) 0.0019(10) -0.0008(11)
C31 0.0187(13) 0.0315(17) 0.0253(14) 0.0030(12) 0.0015(11) 0.0037(12)
C29 0.0265(15) 0.0240(15) 0.0235(14) -0.0008(12) 0.0037(11) 0.0040(12)
C35 0.0183(13) 0.0185(13) 0.0195(13) 0.0002(11) 0.0029(10) 0.0030(11)
C49 0.0188(13) 0.0197(13) 0.0190(12) 0.0039(11) 0.0020(10) -0.0001(11)
C37 0.0221(13) 0.0158(13) 0.0196(13) 0.0032(11) 0.0033(10) 0.0007(11)
C39 0.0280(15) 0.0198(15) 0.0297(15) -0.0001(11) 0.0127(12) -0.0031(11)
C52 0.0263(15) 0.0333(17) 0.0180(13) 0.0027(12) 0.0051(11) 0.0014(13)
C34 0.0197(13) 0.0218(14) 0.0176(12) -0.0002(11) 0.0009(10) 0.0007(11)
C36 0.0159(12) 0.0190(14) 0.0222(13) 0.0003(11) -0.0001(10) 0.0011(10)
C5 0.0291(15) 0.0262(16) 0.0195(14) -0.0021(11) 0.0002(12) -0.0018(13)
C10 0.0208(13) 0.0156(13) 0.0195(12) -0.0007(11) 0.0021(10) -0.0016(11)
C20 0.0348(17) 0.0227(16) 0.0258(15) -0.0054(12) -0.0040(13) 0.0063(13)
C40 0.0387(17) 0.0221(15) 0.0204(14) -0.0011(12) 0.0080(12) -0.0049(13)
C9 0.0207(13) 0.0163(13) 0.0206(13) 0.0003(11) 0.0032(11) 0.0016(11)
C38 0.0234(13) 0.0176(13) 0.0262(14) 0.0012(12) 0.0043(11) -0.0040(12)
C44 0.0260(14) 0.0221(14) 0.0250(14) 0.0020(12) -0.0011(11) 0.0007(13)
C30 0.0263(15) 0.0294(17) 0.0275(15) 0.0009(13) 0.0064(12) 0.0065(13)
C45 0.0216(14) 0.0274(16) 0.0338(16) 0.0033(14) -0.0055(12) 0.0038(13)
C46 0.0180(14) 0.0311(17) 0.0373(17) 0.0017(13) 0.0033(12) 0.0022(12)
C12 0.0323(16) 0.0232(15) 0.0216(14) 0.0034(12) 0.0059(12) 0.0025(12)
C19 0.0271(15) 0.0218(15) 0.0370(17) -0.0070(13) -0.0082(13) 0.0012(13)
C18 0.0224(14) 0.0197(15) 0.0348(16) 0.0008(12) 0.0002(12) 0.0010(12)
C14 0.0294(16) 0.0264(16) 0.0399(18) 0.0050(14) 0.0163(14) 0.0057(13)
C4 0.0298(15) 0.0204(14) 0.0241(15) -0.0021(12) 0.0055(12) 0.0026(12)
C6 0.0184(12) 0.0208(14) 0.0245(13) 0.0025(12) 0.0006(11) 0.0008(12)
C13 0.0398(18) 0.0289(17) 0.0280(15) 0.0036(13) 0.0154(14) 0.0057(14)
C26 0.0243(14) 0.0224(14) 0.0299(15) -0.0022(12) 0.0098(12) -0.0033(12)

loop_
_atom_type_symbol
_atom_type_description
_atom_type_scat_dispersion_real
_atom_type_scat_dispersion_imag
_atom_type_scat_source
C C 0.0181 0.0091 'International Tables Vol C Tables 4.2.6.8 and 6.1.1.4'
H H 0.0000 0.0000 'International Tables Vol C Tables 4.2.6.8 and 6.1.1.4'
O O 0.0492 0.0322 'International Tables Vol C Tables 4.2.6.8 and 6.1.1.4'
S S 0.3331 0.5567 'International Tables Vol C Tables 4.2.6.8 and 6.1.1.4'

loop_
_geom_angle_atom_site_label_1
_geom_angle_atom_site_label_2
_geom_angle_atom_site_label_3
_geom_angle
_geom_angle_site_symmetry_1
_geom_angle_site_symmetry_3
_geom_angle_publ_flag
C2 S1 C23 104.37(13) . . ?
C28 S27 C49 104.03(13) . . ?
C8 O24 H24 109.5 . . ?
C34 O50 H50 109.5 . . ?
C3 C2 S1 115.9(2) . . ?
C3 C2 C7 120.5(3) . . ?
C7 C2 S1 123.5(2) . . ?
C33 C28 S27 125.1(2) . . ?
C29 C28 S27 115.0(2) . . ?
C29 C28 C33 119.9(3) . . ?
C2 C3 H3 119.9 . . ?
C4 C3 C2 120.2(3) . . ?
C4 C3 H3 119.9 . . ?
C28 C33 C34 121.6(3) . . ?
C32 C33 C28 118.4(3) . . ?
C32 C33 C34 119.8(3) . . ?
C48 C47 H47 119.5 . . ?
C46 C47 H47 119.5 . . ?
C46 C47 C48 121.0(3) . . ?
C16 C15 H15 119.1 . . ?
C14 C15 H15 119.1 . . ?
C14 C15 C16 121.8(3) . . ?
C48 C43 C42 122.2(3) . . ?
C44 C43 C42 119.4(3) . . ?
C44 C43 C48 118.4(3) . . ?
C22 C17 C16 123.2(3) . . ?
C18 C17 C22 118.7(3) . . ?
C18 C17 C16 118.2(3) . . ?
C17 C22 C23 123.5(3) . . ?
C21 C22 C17 119.0(3) . . ?
C21 C22 C23 117.5(3) . . ?
C42 C41 H41 119.3 . . ?
C40 C41 H41 119.3 . . ?
C40 C41 C42 121.5(3) . . ?
C15 C16 C17 118.8(3) . . ?
C11 C16 C15 117.5(3) . . ?
C11 C16 C17 123.5(3) . . ?
C2 C7 C8 120.8(2) . . ?
C6 C7 C2 118.0(3) . . ?
C6 C7 C8 121.2(2) . . ?
C22 C21 H21 119.2 . . ?
C20 C21 C22 121.6(3) . . ?
C20 C21 H21 119.2 . . ?
S1 C23 H23 105.9 . . ?
C22 C23 S1 110.6(2) . . ?
C22 C23 H23 105.9 . . ?
C22 C23 C9 113.7(2) . . ?
C9 C23 S1 114.2(2) . . ?
C9 C23 H23 105.9 . . ?
C33 C32 H32 119.3 . . ?
C31 C32 C33 121.5(3) . . ?
C31 C32 H32 119.3 . . ?
C16 C11 C10 124.5(3) . . ?
C16 C11 C12 120.4(3) . . ?
C12 C11 C10 114.8(3) . . ?
O24 C8 C7 111.6(2) . . ?
O24 C8 C9 109.8(2) . . ?
O24 C8 C26 104.8(2) . . ?
C7 C8 C9 107.9(2) . . ?
C26 C8 C7 111.8(2) . . ?
C26 C8 C9 111.0(2) . . ?
C41 C42 C43 119.2(3) . . ?
C41 C42 C37 117.7(3) . . ?
C37 C42 C43 123.2(3) . . ?
C47 C48 C43 119.7(3) . . ?
C47 C48 C49 117.1(3) . . ?
C43 C48 C49 123.0(2) . . ?
C32 C31 H31 120.2 . . ?
C32 C31 C30 119.5(3) . . ?
C30 C31 H31 120.2 . . ?
C28 C29 H29 119.8 . . ?
C30 C29 C28 120.5(3) . . ?
C30 C29 H29 119.8 . . ?
C49 C35 H35 106.4 . . ?
C49 C35 C34 111.6(2) . . ?
C34 C35 H35 106.4 . . ?
C36 C35 H35 106.4 . . ?
C36 C35 C49 115.9(2) . . ?
C36 C35 C34 109.5(2) . . ?
S27 C49 H49 106.5 . . ?
C48 C49 S27 112.7(2) . . ?
C48 C49 C35 111.4(2) . . ?
C48 C49 H49 106.5 . . ?
C35 C49 S27 112.63(19) . . ?
C35 C49 H49 106.5 . . ?
C42 C37 C36 122.6(3) . . ?
C38 C37 C42 120.7(3) . . ?
C38 C37 C36 116.5(3) . . ?
C40 C39 H39 120.3 . . ?
C38 C39 H39 120.3 . . ?
C38 C39 C40 119.4(3) . . ?
H52A C52 H52B 109.5 . . ?
H52A C52 H52C 109.5 . . ?
H52B C52 H52C 109.5 . . ?
C34 C52 H52A 109.5 . . ?
C34 C52 H52B 109.5 . . ?
C34 C52 H52C 109.5 . . ?
O50 C34 C33 111.3(2) . . ?
O50 C34 C35 109.2(2) . . ?
O50 C34 C52 104.6(2) . . ?
C33 C34 C35 110.8(2) . . ?
C33 C34 C52 109.4(2) . . ?
C52 C34 C35 111.4(2) . . ?
O51 C36 C35 118.6(3) . . ?
O51 C36 C37 118.5(3) . . ?
C37 C36 C35 122.9(2) . . ?
C4 C5 H5 119.8 . . ?
C6 C5 H5 119.8 . . ?
C6 C5 C4 120.3(3) . . ?
O25 C10 C11 118.6(2) . . ?
O25 C10 C9 117.2(2) . . ?
C11 C10 C9 124.0(2) . . ?
C21 C20 H20 120.2 . . ?
C19 C20 C21 119.5(3) . . ?
C19 C20 H20 120.2 . . ?
C41 C40 C39 120.3(3) . . ?
C41 C40 H40 119.9 . . ?
C39 C40 H40 119.9 . . ?
C23 C9 C8 111.9(2) . . ?
C23 C9 H9 107.0 . . ?
C8 C9 H9 107.0 . . ?
C10 C9 C23 116.7(2) . . ?
C10 C9 C8 106.8(2) . . ?
C10 C9 H9 107.0 . . ?
C37 C38 H38 119.8 . . ?
C39 C38 C37 120.4(3) . . ?
C39 C38 H38 119.8 . . ?
C43 C44 H44 119.3 . . ?
C45 C44 C43 121.4(3) . . ?
C45 C44 H44 119.3 . . ?
C31 C30 H30 119.9 . . ?
C29 C30 C31 120.2(3) . . ?
C29 C30 H30 119.9 . . ?
C44 C45 H45 120.1 . . ?
C46 C45 C44 119.8(3) . . ?
C46 C45 H45 120.1 . . ?
C47 C46 H46 120.2 . . ?
C45 C46 C47 119.5(3) . . ?
C45 C46 H46 120.2 . . ?
C11 C12 H12 119.6 . . ?
C13 C12 C11 120.7(3) . . ?
C13 C12 H12 119.6 . . ?
C20 C19 H19 120.1 . . ?
C20 C19 C18 119.9(3) . . ?
C18 C19 H19 120.1 . . ?
C17 C18 H18 119.3 . . ?
C19 C18 C17 121.4(3) . . ?
C19 C18 H18 119.3 . . ?
C15 C14 H14 120.1 . . ?
C15 C14 C13 119.9(3) . . ?
C13 C14 H14 120.1 . . ?
C3 C4 H4 120.2 . . ?
C5 C4 C3 119.6(3) . . ?
C5 C4 H4 120.2 . . ?
C7 C6 H6 119.3 . . ?
C5 C6 C7 121.4(3) . . ?
C5 C6 H6 119.3 . . ?
C12 C13 C14 119.7(3) . . ?
C12 C13 H13 120.2 . . ?
C14 C13 H13 120.2 . . ?
C8 C26 H26A 109.5 . . ?
C8 C26 H26B 109.5 . . ?
C8 C26 H26C 109.5 . . ?
H26A C26 H26B 109.5 . . ?
H26A C26 H26C 109.5 . . ?
H26B C26 H26C 109.5 . . ?

loop_
_geom_bond_atom_site_label_1
_geom_bond_atom_site_label_2
_geom_bond_distance
_geom_bond_site_symmetry_2
_geom_bond_publ_flag
S1 C2 1.768(3) . ?
S1 C23 1.847(3) . ?
S27 C28 1.773(3) . ?
S27 C49 1.839(3) . ?
O24 H24 0.8200 . ?
O24 C8 1.428(3) . ?
O51 C36 1.228(4) . ?
O25 C10 1.228(4) . ?
O50 H50 0.8200 . ?
O50 C34 1.430(4) . ?
C2 C3 1.399(4) . ?
C2 C7 1.403(4) . ?
C28 C33 1.409(4) . ?
C28 C29 1.397(4) . ?
C3 H3 0.9300 . ?
C3 C4 1.387(4) . ?
C33 C32 1.397(4) . ?
C33 C34 1.521(4) . ?
C47 H47 0.9300 . ?
C47 C48 1.397(4) . ?
C47 C46 1.390(4) . ?
C15 H15 0.9300 . ?
C15 C16 1.404(4) . ?
C15 C14 1.384(5) . ?
C43 C42 1.482(4) . ?
C43 C48 1.405(4) . ?
C43 C44 1.399(4) . ?
C17 C22 1.408(4) . ?
C17 C16 1.487(4) . ?
C17 C18 1.398(4) . ?
C22 C21 1.396(4) . ?
C22 C23 1.505(4) . ?
C41 H41 0.9300 . ?
C41 C42 1.400(4) . ?
C41 C40 1.384(4) . ?
C16 C11 1.399(4) . ?
C7 C8 1.524(4) . ?
C7 C6 1.397(4) . ?
C21 H21 0.9300 . ?
C21 C20 1.385(5) . ?
C23 H23 0.9800 . ?
C23 C9 1.532(4) . ?
C32 H32 0.9300 . ?
C32 C31 1.387(4) . ?
C11 C10 1.490(4) . ?
C11 C12 1.401(4) . ?
C8 C9 1.571(4) . ?
C8 C26 1.523(4) . ?
C42 C37 1.403(4) . ?
C48 C49 1.514(4) . ?
C31 H31 0.9300 . ?
C31 C30 1.392(5) . ?
C29 H29 0.9300 . ?
C29 C30 1.385(4) . ?
C35 H35 0.9800 . ?
C35 C49 1.527(4) . ?
C35 C34 1.560(4) . ?
C35 C36 1.521(4) . ?
C49 H49 0.9800 . ?
C37 C36 1.492(4) . ?
C37 C38 1.398(4) . ?
C39 H39 0.9300 . ?
C39 C40 1.389(5) . ?
C39 C38 1.385(4) . ?
C52 H52A 0.9600 . ?
C52 H52B 0.9600 . ?
C52 H52C 0.9600 . ?
C52 C34 1.527(4) . ?
C5 H5 0.9300 . ?
C5 C4 1.386(4) . ?
C5 C6 1.383(4) . ?
C10 C9 1.521(4) . ?
C20 H20 0.9300 . ?
C20 C19 1.383(5) . ?
C40 H40 0.9300 . ?
C9 H9 0.9800 . ?
C38 H38 0.9300 . ?
C44 H44 0.9300 . ?
C44 C45 1.391(4) . ?
C30 H30 0.9300 . ?
C45 H45 0.9300 . ?
C45 C46 1.385(5) . ?
C46 H46 0.9300 . ?
C12 H12 0.9300 . ?
C12 C13 1.377(5) . ?
C19 H19 0.9300 . ?
C19 C18 1.388(5) . ?
C18 H18 0.9300 . ?
C14 H14 0.9300 . ?
C14 C13 1.387(5) . ?
C4 H4 0.9300 . ?
C6 H6 0.9300 . ?
C13 H13 0.9300 . ?
C26 H26A 0.9600 . ?
C26 H26B 0.9600 . ?
C26 H26C 0.9600 . ?

loop_
_geom_torsion_atom_site_label_1
_geom_torsion_atom_site_label_2
_geom_torsion_atom_site_label_3
_geom_torsion_atom_site_label_4
_geom_torsion
_geom_torsion_site_symmetry_1
_geom_torsion_site_symmetry_2
_geom_torsion_site_symmetry_3
_geom_torsion_site_symmetry_4
_geom_torsion_publ_flag
S1 C2 C3 C4 -179.5(2) . . . . ?
S1 C2 C7 C8 -0.3(4) . . . . ?
S1 C2 C7 C6 178.3(2) . . . . ?
S1 C23 C9 C8 49.1(3) . . . . ?
S1 C23 C9 C10 -74.5(3) . . . . ?
S27 C28 C33 C32 179.5(2) . . . . ?
S27 C28 C33 C34 -5.1(4) . . . . ?
S27 C28 C29 C30 179.5(3) . . . . ?
O24 C8 C9 C23 166.4(2) . . . . ?
O24 C8 C9 C10 -64.7(3) . . . . ?
O25 C10 C9 C23 -170.6(3) . . . . ?
O25 C10 C9 C8 63.3(3) . . . . ?
C2 S1 C23 C22 -135.1(2) . . . . ?
C2 S1 C23 C9 -5.3(2) . . . . ?
C2 C3 C4 C5 0.7(5) . . . . ?
C2 C7 C8 O24 166.7(2) . . . . ?
C2 C7 C8 C9 46.0(3) . . . . ?
C2 C7 C8 C26 -76.3(3) . . . . ?
C2 C7 C6 C5 1.7(4) . . . . ?
C28 S27 C49 C48 -152.3(2) . . . . ?
C28 S27 C49 C35 -25.1(2) . . . . ?
C28 C33 C32 C31 0.9(4) . . . . ?
C28 C33 C34 O50 159.7(2) . . . . ?
C28 C33 C34 C35 38.0(4) . . . . ?
C28 C33 C34 C52 -85.2(3) . . . . ?
C28 C29 C30 C31 1.1(5) . . . . ?
C3 C2 C7 C8 179.4(3) . . . . ?
C3 C2 C7 C6 -2.0(4) . . . . ?
C33 C28 C29 C30 -0.7(5) . . . . ?
C33 C32 C31 C30 -0.6(5) . . . . ?
C47 C48 C49 S27 -119.2(3) . . . . ?
C47 C48 C49 C35 113.1(3) . . . . ?
C15 C16 C11 C10 -175.4(3) . . . . ?
C15 C16 C11 C12 -0.9(4) . . . . ?
C15 C14 C13 C12 0.2(5) . . . . ?
C43 C42 C37 C36 5.7(4) . . . . ?
C43 C42 C37 C38 -179.3(3) . . . . ?
C43 C48 C49 S27 66.0(3) . . . . ?
C43 C48 C49 C35 -61.8(4) . . . . ?
C43 C44 C45 C46 1.2(5) . . . . ?
C17 C22 C21 C20 -0.5(4) . . . . ?
C17 C22 C23 S1 65.0(3) . . . . ?
C17 C22 C23 C9 -65.0(4) . . . . ?
C17 C16 C11 C10 -1.0(5) . . . . ?
C17 C16 C11 C12 173.5(3) . . . . ?
C22 C17 C16 C15 -143.7(3) . . . . ?
C22 C17 C16 C11 42.0(4) . . . . ?
C22 C17 C18 C19 1.5(4) . . . . ?
C22 C21 C20 C19 0.3(5) . . . . ?
C22 C23 C9 C8 177.2(2) . . . . ?
C22 C23 C9 C10 53.7(3) . . . . ?
C41 C42 C37 C36 -174.2(3) . . . . ?
C41 C42 C37 C38 0.8(4) . . . . ?
C16 C15 C14 C13 -0.3(5) . . . . ?
C16 C17 C22 C21 179.6(3) . . . . ?
C16 C17 C22 C23 -0.4(4) . . . . ?
C16 C17 C18 C19 -178.5(3) . . . . ?
C16 C11 C10 O25 137.9(3) . . . . ?
C16 C11 C10 C9 -47.6(4) . . . . ?
C16 C11 C12 C13 0.8(5) . . . . ?
C7 C2 C3 C4 0.8(4) . . . . ?
C7 C8 C9 C23 -71.7(3) . . . . ?
C7 C8 C9 C10 57.1(3) . . . . ?
C21 C22 C23 S1 -115.1(2) . . . . ?
C21 C22 C23 C9 115.0(3) . . . . ?
C21 C20 C19 C18 0.8(5) . . . . ?
C23 S1 C2 C3 160.2(2) . . . . ?
C23 S1 C2 C7 -20.1(3) . . . . ?
C23 C22 C21 C20 179.5(3) . . . . ?
C32 C33 C34 O50 -24.9(4) . . . . ?
C32 C33 C34 C35 -146.6(3) . . . . ?
C32 C33 C34 C52 90.2(3) . . . . ?
C32 C31 C30 C29 -0.4(5) . . . . ?
C11 C10 C9 C23 14.8(4) . . . . ?
C11 C10 C9 C8 -111.3(3) . . . . ?
C11 C12 C13 C14 -0.4(5) . . . . ?
C8 C7 C6 C5 -179.7(3) . . . . ?
C42 C43 C48 C47 174.5(3) . . . . ?
C42 C43 C48 C49 -10.8(4) . . . . ?
C42 C43 C44 C45 -176.0(3) . . . . ?
C42 C41 C40 C39 1.2(5) . . . . ?
C42 C37 C36 O51 131.2(3) . . . . ?
C42 C37 C36 C35 -51.4(4) . . . . ?
C42 C37 C38 C39 2.0(5) . . . . ?
C48 C47 C46 C45 1.0(5) . . . . ?
C48 C43 C42 C41 -134.4(3) . . . . ?
C48 C43 C42 C37 45.7(4) . . . . ?
C48 C43 C44 C45 1.6(5) . . . . ?
C29 C28 C33 C32 -0.3(4) . . . . ?
C29 C28 C33 C34 175.1(3) . . . . ?
C49 S27 C28 C33 -1.9(3) . . . . ?
C49 S27 C28 C29 177.9(2) . . . . ?
C49 C35 C34 O50 169.6(2) . . . . ?
C49 C35 C34 C33 -67.5(3) . . . . ?
C49 C35 C34 C52 54.6(3) . . . . ?
C49 C35 C36 O51 -174.4(3) . . . . ?
C49 C35 C36 C37 8.2(4) . . . . ?
C34 C33 C32 C31 -174.6(3) . . . . ?
C34 C35 C49 S27 60.3(3) . . . . ?
C34 C35 C49 C48 -171.9(2) . . . . ?
C34 C35 C36 O51 58.2(3) . . . . ?
C34 C35 C36 C37 -119.3(3) . . . . ?
C36 C35 C49 S27 -66.1(3) . . . . ?
C36 C35 C49 C48 61.7(3) . . . . ?
C36 C35 C34 O50 -60.6(3) . . . . ?
C36 C35 C34 C33 62.3(3) . . . . ?
C36 C35 C34 C52 -175.6(2) . . . . ?
C36 C37 C38 C39 177.3(3) . . . . ?
C10 C11 C12 C13 175.8(3) . . . . ?
C20 C19 C18 C17 -1.7(5) . . . . ?
C40 C41 C42 C43 177.7(3) . . . . ?
C40 C41 C42 C37 -2.4(5) . . . . ?
C40 C39 C38 C37 -3.3(5) . . . . ?
C38 C37 C36 O51 -44.1(4) . . . . ?
C38 C37 C36 C35 133.4(3) . . . . ?
C38 C39 C40 C41 1.7(5) . . . . ?
C44 C43 C42 C41 43.1(4) . . . . ?
C44 C43 C42 C37 -136.9(3) . . . . ?
C44 C43 C48 C47 -3.0(4) . . . . ?
C44 C43 C48 C49 171.7(3) . . . . ?
C44 C45 C46 C47 -2.4(5) . . . . ?
C46 C47 C48 C43 1.8(5) . . . . ?
C46 C47 C48 C49 -173.3(3) . . . . ?
C12 C11 C10 O25 -36.9(4) . . . . ?
C12 C11 C10 C9 137.7(3) . . . . ?
C18 C17 C22 C21 -0.3(4) . . . . ?
C18 C17 C22 C23 179.6(3) . . . . ?
C18 C17 C16 C15 36.2(4) . . . . ?
C18 C17 C16 C11 -138.1(3) . . . . ?
C14 C15 C16 C17 -174.0(3) . . . . ?
C14 C15 C16 C11 0.7(5) . . . . ?
C4 C5 C6 C7 -0.2(5) . . . . ?
C6 C7 C8 O24 -11.8(4) . . . . ?
C6 C7 C8 C9 -132.6(3) . . . . ?
C6 C7 C8 C26 105.1(3) . . . . ?
C6 C5 C4 C3 -1.0(5) . . . . ?
C26 C8 C9 C23 51.1(3) . . . . ?
C26 C8 C9 C10 180.0(2) . . . . ?
